data_4061179
loop_
_publ_author_name
'Wyman, Ian W.'
'Burchell, Tara J.'
'Robertson, Kathy N.'
'Cameron, T. Stanley'
'Aquino, Manuel A. S.'

_publ_section_title
;
 Structure and Electrochemistry of Heterobimetallic
 Ferrocenecarboxylatoruthenium(II) Complexes
;
_journal_coden_ASTM ORGND7
_journal_issue 22
_journal_name_full Organometallics
_journal_page_first 5353
_journal_page_last 5364
_journal_paper_doi 10.1021/om049635n
_journal_volume 23
_journal_year 2004
_chemical_formula_moiety 'C56 H55 O2 P4 Ru1, F6 P1, C1 H4 O1'
_chemical_formula_sum 'C57 H59 F6 O3 P5 Ru'
_chemical_formula_weight 1162.02
_space_group_IT_number 4
_symmetry_cell_setting monoclinic
_symmetry_space_group_name_Hall 'P 2yb'
_symmetry_space_group_name_H-M 'P 1 21 1'
_cell_angle_alpha 90
_cell_angle_beta 99.29(1)
_cell_angle_gamma 90
_cell_formula_units_Z 2
_cell_length_a 11.609(4)
_cell_length_b 14.963(2)
_cell_length_c 15.202(1)
_cell_measurement_temperature 183.2
_cell_volume 2606.0(8)
_diffrn_ambient_temperature 183.2
_exptl_crystal_density_diffrn 1.481
_cod_original_sg_symbol_H-M 'P 21'
_cod_original_formula_sum 'C57 H59 F6 O3 P5 Ru1 '
_cod_database_code 4061179

loop_
_symmetry_equiv_pos_as_xyz
'  +x,  +y,  +z'
'  -x,1/2+y,  -z'

loop_
_atom_site_label
_atom_site_fract_x
_atom_site_fract_y
_atom_site_fract_z
_atom_site_U_iso_or_equiv
_atom_site_occupancy
_atom_site_refinement_flags
_atom_site_adp_type
_atom_site_calc_flag
_atom_site_calc_attached_atom
Ru(1) 0.85060(7) 0.2623 0.23476(5) 0.0133(2) 1.000 . Uani d ?
P(1) 0.7878(2) 0.2935(2) 0.0776(2) 0.0178(7) 1.000 . Uiso d ?
P(2) 0.8870(2) 0.1122(2) 0.2147(2) 0.0153(6) 1.000 . Uiso d ?
P(3) 0.6581(2) 0.2384(2) 0.2525(2) 0.0171(7) 1.000 . Uiso d ?
P(4) 0.9262(2) 0.2498(2) 0.3912(2) 0.0173(6) 1.000 . Uiso d ?
P(5) 0.5060(3) -0.2133(2) 0.2510(2) 0.0366(8) 1.000 . Uiso d ?
F(1) 0.5661(8) -0.2571(7) 0.1754(5) 0.081(3) 1.000 . Uani d ?
F(2) 0.4478(8) -0.1692(6) 0.3272(6) 0.068(3) 1.000 . Uani d ?
F(3) 0.5659(7) -0.2853(5) 0.3203(5) 0.058(3) 1.000 . Uani d ?
F(4) 0.4462(9) -0.1427(6) 0.1805(6) 0.082(4) 1.000 . Uani d ?
F(5) 0.6151(8) -0.1495(6) 0.2754(6) 0.075(3) 1.000 . Uani d ?
F(6) 0.3967(8) -0.2788(6) 0.2271(7) 0.090(4) 1.000 . Uani d ?
O(1) 1.0175(6) 0.3306(5) 0.2211(5) 0.021(2) 1.000 . Uiso d ?
O(2) 0.8757(6) 0.4083(5) 0.2578(5) 0.019(2) 1.000 . Uiso d ?
O(3) 0.858(1) -0.281(1) 0.3348(9) 0.112(6) 1.000 . Uani d ?
C(1) 0.9808(9) 0.4043(7) 0.2422(7) 0.019(2) 1.000 . Uiso d ?
C(2) 1.054(1) 0.4857(8) 0.2483(8) 0.029(3) 1.000 . Uiso d ?
C(3) 0.7662(9) 0.4132(7) 0.0530(7) 0.021(3) 1.000 . Uiso d ?
C(4) 0.656(1) 0.4519(8) 0.0356(8) 0.034(3) 1.000 . Uiso d ?
C(5) 0.640(1) 0.5421(9) 0.0235(9) 0.039(3) 1.000 . Uiso d ?
C(6) 0.735(1) 0.5984(9) 0.0293(8) 0.039(3) 1.000 . Uiso d ?
C(7) 0.846(1) 0.5612(8) 0.0426(7) 0.027(3) 1.000 . Uiso d ?
C(8) 0.858(1) 0.4706(7) 0.0539(8) 0.022(3) 1.000 . Uiso d ?
C(9) 0.8886(8) 0.2701(8) -0.0031(6) 0.021(2) 1.000 . Uiso d ?
C(10) 1.006(1) 0.2892(7) 0.0185(7) 0.025(3) 1.000 . Uiso d ?
C(11) 1.077(1) 0.2860(8) -0.0466(8) 0.038(3) 1.000 . Uiso d ?
C(12) 1.0334(9) 0.262(1) -0.1323(7) 0.037(3) 1.000 . Uiso d ?
C(13) 0.921(1) 0.2385(8) -0.1532(8) 0.037(3) 1.000 . Uiso d ?
C(14) 0.845(1) 0.2443(8) -0.0891(7) 0.032(3) 1.000 . Uiso d ?
C(15) 0.6504(9) 0.2439(8) 0.0216(7) 0.026(3) 1.000 . Uiso d ?
C(16) 0.5473(8) 0.2423(6) 0.0726(6) 0.019(2) 1.000 . Uiso d ?
C(17) 0.5649(9) 0.1857(8) 0.1578(7) 0.023(3) 1.000 . Uiso d ?
C(18) 0.6170(9) 0.1734(7) 0.3461(7) 0.018(2) 1.000 . Uiso d ?
C(19) 0.580(1) 0.0840(7) 0.3352(7) 0.023(3) 1.000 . Uiso d ?
C(20) 0.546(1) 0.0359(8) 0.4047(8) 0.032(3) 1.000 . Uiso d ?
C(21) 0.553(1) 0.0756(8) 0.4860(8) 0.034(3) 1.000 . Uiso d ?
C(22) 0.588(1) 0.1629(8) 0.4986(8) 0.030(3) 1.000 . Uiso d ?
C(23) 0.621(1) 0.2129(7) 0.4286(7) 0.025(3) 1.000 . Uiso d ?
C(24) 0.5719(9) 0.3411(7) 0.2625(7) 0.019(2) 1.000 . Uiso d ?
C(25) 0.460(1) 0.3335(8) 0.2851(8) 0.029(3) 1.000 . Uiso d ?
C(26) 0.388(1) 0.4085(9) 0.2869(9) 0.042(3) 1.000 . Uiso d ?
C(27) 0.425(1) 0.4891(8) 0.2633(8) 0.034(3) 1.000 . Uiso d ?
C(28) 0.537(1) 0.5001(8) 0.2398(8) 0.032(3) 1.000 . Uiso d ?
C(29) 0.607(1) 0.4237(7) 0.2385(7) 0.024(3) 1.000 . Uiso d ?
C(30) 1.0384(9) 0.0854(7) 0.2021(7) 0.017(2) 1.000 . Uiso d ?
C(31) 1.128(1) 0.1471(8) 0.2209(8) 0.032(3) 1.000 . Uiso d ?
C(32) 1.244(1) 0.1226(9) 0.2172(9) 0.045(3) 1.000 . Uiso d ?
C(33) 1.268(1) 0.0366(8) 0.1940(7) 0.026(3) 1.000 . Uiso d ?
C(34) 1.1817(9) -0.0261(7) 0.1746(7) 0.022(3) 1.000 . Uiso d ?
C(35) 1.0666(9) -0.0016(7) 0.1788(7) 0.021(2) 1.000 . Uiso d ?
C(36) 0.8074(9) 0.0472(7) 0.1211(7) 0.018(2) 1.000 . Uiso d ?
C(37) 0.836(1) 0.0577(8) 0.0366(8) 0.025(3) 1.000 . Uiso d ?
C(38) 0.776(1) 0.0114(8) -0.0361(8) 0.035(3) 1.000 . Uiso d ?
C(39) 0.688(1) -0.0468(8) -0.0233(8) 0.031(3) 1.000 . Uiso d ?
C(40) 0.661(1) -0.0595(8) 0.0593(8) 0.031(3) 1.000 . Uiso d ?
C(41) 0.7191(9) -0.0141(7) 0.1315(7) 0.020(2) 1.000 . Uiso d ?
C(42) 0.8721(9) 0.0382(7) 0.3075(7) 0.017(2) 1.000 . Uiso d ?
C(43) 0.952(1) 0.0587(7) 0.3927(7) 0.021(3) 1.000 . Uiso d ?
C(44) 0.919(1) 0.1404(7) 0.4441(7) 0.023(3) 1.000 . Uiso d ?
C(45) 1.172(1) 0.2198(8) 0.4296(8) 0.033(3) 1.000 . Uiso d ?
C(46) 1.287(1) 0.2455(9) 0.4627(8) 0.038(3) 1.000 . Uiso d ?
C(47) 1.310(1) 0.3300(9) 0.4871(9) 0.044(3) 1.000 . Uiso d ?
C(48) 1.223(1) 0.3946(9) 0.4788(9) 0.041(3) 1.000 . Uiso d ?
C(49) 1.108(1) 0.3694(8) 0.4468(8) 0.032(3) 1.000 . Uiso d ?
C(50) 1.0810(8) 0.2818(6) 0.4232(6) 0.018(2) 1.000 . Uiso d ?
C(51) 0.862(1) 0.3239(7) 0.4672(7) 0.025(3) 1.000 . Uiso d ?
C(52) 0.879(1) 0.3054(8) 0.5579(8) 0.034(3) 1.000 . Uiso d ?
C(53) 0.828(1) 0.3609(8) 0.6159(8) 0.035(3) 1.000 . Uiso d ?
C(54) 0.763(1) 0.4331(8) 0.5849(8) 0.037(3) 1.000 . Uiso d ?
C(55) 0.745(1) 0.4510(8) 0.4932(8) 0.033(3) 1.000 . Uiso d ?
C(56) 0.7958(9) 0.3975(7) 0.4370(7) 0.019(2) 1.000 . Uiso d ?
C(59) 0.819(2) -0.363(1) 0.316(1) 0.080(7) 1.000 . Uani d ?
H(1) 0.5887 0.4146 0.0320 0.041 1.000 . Uiso c ?
H(2) 0.5635 0.5660 0.0111 0.046 1.000 . Uiso c ?
H(3) 0.7244 0.6613 0.0243 0.047 1.000 . Uiso c ?
H(4) 0.9123 0.5982 0.0439 0.032 1.000 . Uiso c ?
H(5) 0.9349 0.4464 0.0628 0.026 1.000 . Uiso c ?
H(6) 1.0376 0.3047 0.0781 0.030 1.000 . Uiso c ?
H(7) 1.1575 0.3008 -0.0313 0.046 1.000 . Uiso c ?
H(8) 1.0825 0.2617 -0.1766 0.044 1.000 . Uiso c ?
H(9) 0.8921 0.2178 -0.2116 0.045 1.000 . Uiso c ?
H(10) 0.7648 0.2304 -0.1055 0.038 1.000 . Uiso c ?
H(11) 0.6266 0.2765 -0.0319 0.031 1.000 . Uiso c ?
H(12) 0.6665 0.1838 0.0075 0.031 1.000 . Uiso c ?
H(13) 0.5320 0.3020 0.0885 0.023 1.000 . Uiso c ?
H(14) 0.4815 0.2193 0.0339 0.023 1.000 . Uiso c ?
H(15) 0.5996 0.1306 0.1454 0.028 1.000 . Uiso c ?
H(16) 0.4906 0.1747 0.1742 0.028 1.000 . Uiso c ?
H(17) 0.5775 0.0559 0.2789 0.028 1.000 . Uiso c ?
H(18) 0.5180 -0.0236 0.3957 0.038 1.000 . Uiso c ?
H(19) 0.5330 0.0424 0.5347 0.040 1.000 . Uiso c ?
H(20) 0.5908 0.1898 0.5555 0.036 1.000 . Uiso c ?
H(21) 0.6455 0.2732 0.4378 0.030 1.000 . Uiso c ?
H(22) 0.4324 0.2764 0.2995 0.034 1.000 . Uiso c ?
H(23) 0.3135 0.4025 0.3047 0.050 1.000 . Uiso c ?
H(24) 0.3747 0.5393 0.2625 0.041 1.000 . Uiso c ?
H(25) 0.5634 0.5574 0.2253 0.038 1.000 . Uiso c ?
H(26) 0.6813 0.4297 0.2204 0.028 1.000 . Uiso c ?
H(27) 1.1109 0.2066 0.2364 0.039 1.000 . Uiso c ?
H(28) 1.3047 0.1651 0.2307 0.053 1.000 . Uiso c ?
H(29) 1.3466 0.0203 0.1915 0.032 1.000 . Uiso c ?
H(30) 1.1998 -0.0852 0.1585 0.026 1.000 . Uiso c ?
H(31) 1.0063 -0.0448 0.1655 0.026 1.000 . Uiso c ?
H(32) 0.8970 0.0972 0.0281 0.031 1.000 . Uiso c ?
H(33) 0.7950 0.0197 -0.0939 0.042 1.000 . Uiso c ?
H(34) 0.6458 -0.0781 -0.0726 0.037 1.000 . Uiso c ?
H(35) 0.6011 -0.1006 0.0673 0.037 1.000 . Uiso c ?
H(36) 0.6993 -0.0241 0.1889 0.024 1.000 . Uiso c ?
H(37) 0.7940 0.0421 0.3185 0.020 1.000 . Uiso c ?
H(38) 0.8875 -0.0211 0.2904 0.020 1.000 . Uiso c ?
H(39) 0.9531 0.0081 0.4306 0.026 1.000 . Uiso c ?
H(40) 1.0279 0.0683 0.3788 0.026 1.000 . Uiso c ?
H(41) 0.9708 0.1420 0.4994 0.028 1.000 . Uiso c ?
H(42) 0.8416 0.1320 0.4546 0.028 1.000 . Uiso c ?
H(43) 1.1555 0.1597 0.4115 0.040 1.000 . Uiso c ?
H(44) 1.3479 0.2026 0.4678 0.046 1.000 . Uiso c ?
H(45) 1.3884 0.3463 0.5106 0.052 1.000 . Uiso c ?
H(46) 1.2418 0.4550 0.4945 0.049 1.000 . Uiso c ?
H(47) 1.0476 0.4129 0.4413 0.038 1.000 . Uiso c ?
H(48) 1.0724 0.5040 0.3088 0.035 1.000 . Uiso c ?
H(49) 1.1243 0.4731 0.2260 0.035 1.000 . Uiso c ?
H(50) 1.0130 0.5321 0.2140 0.035 1.000 . Uiso c ?
H(51) 0.9253 0.2556 0.5808 0.041 1.000 . Uiso c ?
H(52) 0.8388 0.3475 0.6778 0.042 1.000 . Uiso c ?
H(53) 0.7301 0.4708 0.6247 0.044 1.000 . Uiso c ?
H(54) 0.6979 0.5002 0.4701 0.040 1.000 . Uiso c ?
H(55) 0.7851 0.4116 0.3753 0.023 1.000 . Uiso c ?
H(56) 0.8044 -0.3916 0.3689 0.096 1.000 . Uiso c ?
H(57) 0.7491 -0.3608 0.2740 0.096 1.000 . Uiso c ?
H(58) 0.8763 -0.3964 0.2915 0.096 1.000 . Uiso c ?
H(59) 0.8343 -0.2379 0.2975 0.019 1.000 . Uiso c ?

loop_
_atom_site_aniso_label
_atom_site_aniso_U_11
_atom_site_aniso_U_22
_atom_site_aniso_U_33
_atom_site_aniso_U_12
_atom_site_aniso_U_13
_atom_site_aniso_U_23
Ru(1) 0.0090(4) 0.0133(3) 0.0173(3) -0.0007(4) 0.0015(3) -0.0007(4)
F(1) 0.119(7) 0.082(8) 0.048(5) 0.045(6) 0.027(5) -0.008(5)
F(2) 0.076(6) 0.058(5) 0.079(6) 0.013(5) 0.038(5) -0.010(5)
F(3) 0.068(6) 0.056(5) 0.047(5) 0.013(4) -0.007(4) 0.014(4)
F(4) 0.116(8) 0.069(7) 0.059(6) 0.039(6) 0.007(6) 0.018(5)
F(5) 0.079(7) 0.080(7) 0.066(6) -0.031(5) 0.013(5) 0.007(5)
F(6) 0.073(7) 0.074(7) 0.104(8) -0.028(5) -0.041(6) -0.001(6)
O(3) 0.08(1) 0.16(2) 0.09(1) -0.03(1) 0.011(8) -0.02(1)
C(59) 0.05(1) 0.10(2) 0.10(1) 0.01(1) 0.02(1) -0.01(1)

loop_
_geom_bond_atom_site_label_1
_geom_bond_atom_site_label_2
_geom_bond_distance
_geom_bond_site_symmetry_1
_geom_bond_site_symmetry_2
_geom_bond_publ_flag
RU1 P1 2.428(3) . . ?
RU1 P2 2.314(3) . . ?
RU1 P3 2.322(3) . . ?
RU1 P4 2.405(3) . . ?
RU1 O1 2.229(7) . . ?
RU1 O2 2.225(7) . . ?
P1 C3 1.84(1) . . ?
P1 C9 1.86(1) . . ?
P1 C15 1.84(1) . . ?
P2 C30 1.84(1) . . ?
P2 C36 1.84(1) . . ?
P2 C42 1.82(1) . . ?
P3 C17 1.83(1) . . ?
P3 C18 1.85(1) . . ?
P3 C24 1.85(1) . . ?
P4 C44 1.83(1) . . ?
P4 C50 1.85(1) . . ?
P4 C51 1.84(1) . . ?
P5 F1 1.579(9) . . ?
P5 F2 1.577(9) . . ?
P5 F3 1.587(8) . . ?
P5 F4 1.583(9) . . ?
P5 F5 1.583(9) . . ?
P5 F6 1.597(9) . . ?
O1 C1 1.24(1) . . ?
O2 C1 1.28(1) . . ?
O3 C59 1.33(2) . . ?
O3 H59 0.87 . . no
C1 C2 1.48(2) . . ?
C2 H48 0.95 . . no
C2 H49 0.95 . . no
C2 H50 0.95 . . no
C3 C4 1.40(2) . . ?
C3 C8 1.37(2) . . ?
C4 C5 1.37(2) . . ?
C4 H1 0.95 . . no
C5 C6 1.37(2) . . ?
C5 H2 0.95 . . no
C6 C7 1.39(2) . . ?
C6 H3 0.95 . . no
C7 C8 1.37(2) . . ?
C7 H4 0.95 . . no
C8 H5 0.95 . . no
C9 C10 1.37(1) . . ?
C9 C14 1.38(1) . . ?
C10 C11 1.39(2) . . ?
C10 H6 0.95 . . no
C11 C12 1.37(2) . . ?
C11 H7 0.95 . . no
C12 C13 1.34(2) . . ?
C12 H8 0.95 . . no
C13 C14 1.42(2) . . ?
C13 H9 0.95 . . no
C14 H10 0.95 . . no
C15 C16 1.53(1) . . ?
C15 H11 0.95 . . no
C15 H12 0.95 . . no
C16 C17 1.53(1) . . ?
C16 H13 0.95 . . no
C16 H14 0.95 . . no
C17 H15 0.95 . . no
C17 H16 0.95 . . no
C18 C19 1.41(2) . . ?
C18 C23 1.38(1) . . ?
C19 C20 1.39(2) . . ?
C19 H17 0.95 . . no
C20 C21 1.36(2) . . ?
C20 H18 0.95 . . no
C21 C22 1.37(2) . . ?
C21 H19 0.95 . . no
C22 C23 1.40(2) . . ?
C22 H20 0.95 . . no
C23 H21 0.95 . . no
C24 C25 1.40(2) . . ?
C24 C29 1.37(2) . . ?
C25 C26 1.40(2) . . ?
C25 H22 0.95 . . no
C26 C27 1.35(2) . . ?
C26 H23 0.95 . . no
C27 C28 1.41(2) . . ?
C27 H24 0.95 . . no
C28 C29 1.41(2) . . ?
C28 H25 0.95 . . no
C29 H26 0.95 . . no
C30 C31 1.39(2) . . ?
C30 C35 1.40(1) . . ?
C31 C32 1.40(2) . . ?
C31 H27 0.95 . . no
C32 C33 1.38(2) . . ?
C32 H28 0.95 . . no
C33 C34 1.37(2) . . ?
C33 H29 0.95 . . no
C34 C35 1.40(2) . . ?
C34 H30 0.95 . . no
C35 H31 0.95 . . no
C36 C37 1.39(2) . . ?
C36 C41 1.40(2) . . ?
C37 C38 1.39(2) . . ?
C37 H32 0.95 . . no
C38 C39 1.38(2) . . ?
C38 H33 0.95 . . no
C39 C40 1.35(2) . . ?
C39 H34 0.95 . . no
C40 C41 1.37(2) . . ?
C40 H35 0.95 . . no
C41 H36 0.95 . . no
C42 C43 1.50(1) . . ?
C42 H37 0.95 . . no
C42 H38 0.95 . . no
C43 C44 1.53(2) . . ?
C43 H39 0.95 . . no
C43 H40 0.95 . . no
C44 H41 0.95 . . no
C44 H42 0.95 . . no
C45 C46 1.40(2) . . ?
C45 C50 1.39(2) . . ?
C45 H43 0.95 . . no
C46 C47 1.33(2) . . ?
C46 H44 0.95 . . no
C47 C48 1.39(2) . . ?
C47 H45 0.95 . . no
C48 C49 1.40(2) . . ?
C48 H46 0.95 . . no
C49 C50 1.38(2) . . ?
C49 H47 0.95 . . no
C51 C52 1.39(2) . . ?
C51 C56 1.38(2) . . ?
C52 C53 1.41(2) . . ?
C52 H51 0.95 . . no
C53 C54 1.36(2) . . ?
C53 H52 0.95 . . no
C54 C55 1.40(2) . . ?
C54 H53 0.95 . . no
C55 C56 1.37(2) . . ?
C55 H54 0.95 . . no
C56 H55 0.95 . . no
C59 H56 0.95 . . no
C59 H57 0.95 . . no
C59 H58 0.95 . . no
